data_7234605
loop_
_publ_author_name
'Bosch, Eric'
'Kruse, Samantha J.'
'Reinheimer, Eric W.'
'Rath, Nigam P.'
'Groeneman, Ryan H.'

_publ_section_title
;
 Regioselective [2 + 2] cycloaddition reaction within a pair of
 polymorphic co-crystals based upon halogen bonding interactions
;
_journal_issue 43
_journal_name_full CrystEngComm
_journal_page_first 6671
_journal_paper_doi 10.1039/C9CE01379B
_journal_volume 21
_journal_year 2019
_chemical_formula_moiety 'C13 H11 N, 0.5(C6 Cl4 I2)'
_chemical_formula_sum 'C16 H11 Cl2 I N'
_chemical_formula_weight 415.06
_space_group_crystal_system monoclinic
_space_group_IT_number 14
_space_group_name_Hall '-P 2ybc'
_space_group_name_H-M_alt 'P 1 21/c 1'
_symmetry_space_group_name_Hall '-P 2ybc'
_symmetry_space_group_name_H-M 'P 1 21/c 1'
_atom_sites_solution_hydrogens geom
_atom_sites_solution_primary dual
_atom_sites_solution_secondary difmap
_audit_creation_method SHELXL-2018/3
_audit_update_record
;
2019-10-04 deposited with the CCDC.    2019-10-14 downloaded from the CCDC.
;
_cell_angle_alpha 90
_cell_angle_beta 96.2379(10)
_cell_angle_gamma 90
_cell_formula_units_Z 4
_cell_length_a 10.9007(3)
_cell_length_b 16.4319(4)
_cell_length_c 8.6457(2)
_cell_measurement_reflns_used 9938
_cell_measurement_temperature 250(2)
_cell_measurement_theta_max 30.43
_cell_measurement_theta_min 2.48
_cell_volume 1539.44(7)
_computing_cell_refinement 'SAINT V8.34A (Bruker AXS Inc., 2013)'
_computing_data_collection 'Bruker APEX2'
_computing_data_reduction 'SAINT V8.34A (Bruker AXS Inc., 2013)'
_computing_molecular_graphics 'Bruker SHELXTL'
_computing_publication_material 'APEX3 v2018.7--RC8 (Bruker AXS, 2018)'
_computing_structure_refinement 'SHELXL-2018/3 (Sheldrick, 2018)'
_computing_structure_solution 'SHELXT-2014 (Sheldrick, 2008)'
_diffrn_ambient_temperature 250(2)
_diffrn_detector_area_resol_mean 7.41
_diffrn_measured_fraction_theta_full 0.994
_diffrn_measured_fraction_theta_max 0.983
_diffrn_measurement_device_type 'Bruker D8 VENTURE'
_diffrn_measurement_method '\w and \f scans'
_diffrn_radiation_type MoK\a
_diffrn_radiation_wavelength 0.71073
_diffrn_reflns_av_R_equivalents 0.0487
_diffrn_reflns_av_unetI/netI 0.0324
_diffrn_reflns_Laue_measured_fraction_full 0.994
_diffrn_reflns_Laue_measured_fraction_max 0.983
_diffrn_reflns_limit_h_max 15
_diffrn_reflns_limit_h_min -15
_diffrn_reflns_limit_k_max 23
_diffrn_reflns_limit_k_min -23
_diffrn_reflns_limit_l_max 12
_diffrn_reflns_limit_l_min -12
_diffrn_reflns_number 29690
_diffrn_reflns_point_group_measured_fraction_full 0.994
_diffrn_reflns_point_group_measured_fraction_max 0.983
_diffrn_reflns_theta_full 25.242
_diffrn_reflns_theta_max 30.521
_diffrn_reflns_theta_min 2.251
_diffrn_source 'microfocus sealed tube'
_exptl_absorpt_coefficient_mu 2.416
_exptl_absorpt_correction_T_max 0.8374
_exptl_absorpt_correction_T_min 0.7419
_exptl_absorpt_correction_type multi-scan
_exptl_absorpt_process_details 'SADABS V2016/2 (Bruker AXS Inc.)'
_exptl_crystal_colour colourless
_exptl_crystal_density_diffrn 1.791
_exptl_crystal_density_method 'not measured'
_exptl_crystal_description block
_exptl_crystal_F_000 804
_exptl_crystal_size_max 0.156
_exptl_crystal_size_mid 0.155
_exptl_crystal_size_min 0.122
_refine_diff_density_max 0.512
_refine_diff_density_min -0.582
_refine_diff_density_rms 0.087
_refine_ls_extinction_method none
_refine_ls_goodness_of_fit_ref 1.141
_refine_ls_hydrogen_treatment constr
_refine_ls_matrix_type full
_refine_ls_number_parameters 210
_refine_ls_number_reflns 4634
_refine_ls_number_restraints 5
_refine_ls_restrained_S_all 1.145
_refine_ls_R_factor_all 0.0554
_refine_ls_R_factor_gt 0.0328
_refine_ls_shift/su_max 0.001
_refine_ls_shift/su_mean 0.000
_refine_ls_structure_factor_coef Fsqd
_refine_ls_weighting_details 'w=1/[\s^2^(Fo^2^)+(0.0133P)^2^+1.4949P] where P=(Fo^2^+2Fc^2^)/3'
_refine_ls_weighting_scheme calc
_refine_ls_wR_factor_gt 0.0638
_refine_ls_wR_factor_ref 0.0762
_reflns_Friedel_coverage 0.000
_reflns_number_gt 3491
_reflns_number_total 4634
_reflns_threshold_expression 'I > 2\s(I)'
_cod_data_source_file c9ce01379b2.cif
_cod_data_source_block r9719-250K
_cod_depositor_comments 'Adding full bibliography for 7234601--7234605.cif.'
_cod_database_code 7234605
_shelx_shelxl_version_number 2018/3
_shelx_space_group_comment
; 
The symmetry employed for this shelxl refinement is uniquely defined 
by the following loop, which should always be used as a source of 
symmetry information in preference to the above space-group names. 
They are only intended as comments. 
;
_shelx_estimated_absorpt_t_min 0.704
_shelx_estimated_absorpt_t_max 0.757

loop_
_space_group_symop_operation_xyz
'x, y, z'
'-x, y+1/2, -z+1/2'
'-x, -y, -z'
'x, -y-1/2, z-1/2'

loop_
_atom_site_label
_atom_site_type_symbol
_atom_site_fract_x
_atom_site_fract_y
_atom_site_fract_z
_atom_site_U_iso_or_equiv
_atom_site_adp_type
_atom_site_occupancy
_atom_site_site_symmetry_order
_atom_site_calc_flag
_atom_site_refinement_flags_posn
_atom_site_refinement_flags_adp
_atom_site_refinement_flags_occupancy
_atom_site_disorder_assembly
_atom_site_disorder_group
Cl1 Cl 0.95609(8) 0.31293(5) -0.00723(11) 0.0556(2) Uani 0.9770(12) 1 d D . P . .
I1 I 0.82774(2) 0.41138(2) 0.27706(2) 0.05149(8) Uani 1 1 d D . . A 1
Cl2 Cl 0.90512(10) 0.60837(6) 0.25591(14) 0.0606(2) Uani 0.9770(12) 1 d D . P B 1
I2 I 0.8923(8) 0.5721(8) 0.3367(11) 0.058(5) Uani 0.0230(12) 1 d D . P B 2
C14 C 0.9786(3) 0.41687(17) -0.0026(3) 0.0404(6) Uani 1 1 d D . . . .
C15 C 0.9331(3) 0.46382(19) 0.1119(3) 0.0411(6) Uani 1 1 d D . . . .
C16 C 0.9561(3) 0.54724(18) 0.1139(3) 0.0405(6) Uani 1 1 d D . . . .
N1 N 0.6690(3) 0.35243(17) 0.5047(3) 0.0539(7) Uani 1 1 d . . . . .
C1 C 0.7072(3) 0.31936(19) 0.6418(4) 0.0563(8) Uani 1 1 d . . . . .
H1 H 0.783435 0.292110 0.653100 0.068 Uiso 1 1 calc R U . . .
C2 C 0.6409(4) 0.3230(2) 0.7675(4) 0.0624(9) Uani 1 1 d . . . . .
H2 H 0.671592 0.298499 0.862044 0.075 Uiso 1 1 calc R U . . .
C3 C 0.5288(3) 0.3628(3) 0.7546(5) 0.0655(11) Uani 1 1 d D . . . .
C4 C 0.4895(3) 0.3957(2) 0.6136(5) 0.0650(10) Uani 1 1 d . . . . .
H4 H 0.413521 0.423236 0.598868 0.078 Uiso 1 1 calc R U . . .
C5 C 0.5603(4) 0.3889(2) 0.4932(4) 0.0590(9) Uani 1 1 d . . . . .
H5 H 0.530025 0.411442 0.396601 0.071 Uiso 1 1 calc R U . . .
C6 C 0.4411(5) 0.3913(3) 0.8669(6) 0.0389(12) Uani 0.523(4) 1 d D . P C 1
H6 H 0.393931 0.438808 0.847733 0.047 Uiso 0.523(4) 1 calc R U P C 1
C7 C 0.4329(5) 0.3470(3) 0.9938(6) 0.0405(13) Uani 0.523(4) 1 d D . P C 1
H7 H 0.479605 0.299227 1.012905 0.049 Uiso 0.523(4) 1 calc R U P C 1
C6' C 0.4803(6) 0.3443(4) 0.9116(8) 0.0560(17) Uani 0.523(4) 1 d D . P C 2
H6' H 0.505880 0.297948 0.970137 0.067 Uiso 0.523(4) 1 calc R U P C 2
C7' C 0.4025(6) 0.3958(4) 0.9592(8) 0.0541(16) Uani 0.523(4) 1 d D . P C 2
H7' H 0.382258 0.443911 0.903287 0.065 Uiso 0.523(4) 1 calc R U P C 2
C8 C 0.3445(3) 0.3767(3) 1.1075(4) 0.0608(10) Uani 1 1 d D . . . .
C9 C 0.3088(3) 0.3098(2) 1.1868(5) 0.0616(9) Uani 1 1 d . . . . .
H9 H 0.334159 0.257608 1.159218 0.074 Uiso 1 1 calc R U . . .
C10 C 0.2370(4) 0.3185(3) 1.3051(4) 0.0645(10) Uani 1 1 d . . . . .
H10 H 0.211959 0.272471 1.358071 0.077 Uiso 1 1 calc R U . . .
C11 C 0.2008(3) 0.3955(3) 1.3471(4) 0.0648(10) Uani 1 1 d . . . . .
H11 H 0.151203 0.401789 1.428719 0.078 Uiso 1 1 calc R U . . .
C12 C 0.2368(4) 0.4615(2) 1.2710(5) 0.0648(10) Uani 1 1 d . . . . .
H12 H 0.213206 0.513706 1.300683 0.078 Uiso 1 1 calc R U . . .
C13 C 0.3071(4) 0.4527(2) 1.1515(4) 0.0643(10) Uani 1 1 d . . . . .
H13 H 0.330587 0.499044 1.098119 0.077 Uiso 1 1 calc R U . . .

loop_
_atom_site_aniso_label
_atom_site_aniso_U_11
_atom_site_aniso_U_22
_atom_site_aniso_U_33
_atom_site_aniso_U_23
_atom_site_aniso_U_13
_atom_site_aniso_U_12
Cl1 0.0643(5) 0.0438(4) 0.0615(5) 0.0024(4) 0.0200(4) -0.0086(4)
I1 0.05626(13) 0.05586(13) 0.04559(12) 0.00899(9) 0.02034(9) -0.00633(10)
Cl2 0.0774(6) 0.0566(5) 0.0533(5) -0.0052(4) 0.0316(5) -0.0039(4)
I2 0.045(5) 0.086(9) 0.045(7) -0.041(6) 0.007(4) 0.013(5)
C14 0.0383(14) 0.0438(15) 0.0393(14) 0.0040(12) 0.0057(11) -0.0034(12)
C15 0.0373(14) 0.0521(16) 0.0350(14) 0.0095(12) 0.0090(11) -0.0034(12)
C16 0.0403(14) 0.0481(16) 0.0340(14) 0.0019(12) 0.0087(11) 0.0006(12)
N1 0.0639(18) 0.0530(15) 0.0478(16) -0.0046(12) 0.0204(13) -0.0098(14)
C1 0.063(2) 0.0423(16) 0.066(2) -0.0011(15) 0.0168(17) 0.0108(15)
C2 0.079(3) 0.060(2) 0.049(2) 0.0123(16) 0.0113(18) -0.0141(19)
C3 0.058(2) 0.082(3) 0.061(2) -0.025(2) 0.0277(18) -0.0320(19)
C4 0.0443(18) 0.061(2) 0.089(3) -0.024(2) 0.0039(18) -0.0035(16)
C5 0.070(2) 0.0513(18) 0.053(2) 0.0066(15) -0.0029(17) -0.0115(17)
C6 0.038(3) 0.035(3) 0.045(3) 0.006(2) 0.013(2) 0.008(2)
C7 0.049(3) 0.030(3) 0.044(3) 0.001(2) 0.010(3) 0.006(2)
C6' 0.055(4) 0.057(4) 0.058(4) 0.002(3) 0.015(3) -0.002(3)
C7' 0.053(4) 0.051(4) 0.059(4) -0.006(3) 0.011(3) -0.007(3)
C8 0.0510(19) 0.091(3) 0.0418(17) -0.0206(18) 0.0115(14) -0.0241(18)
C9 0.058(2) 0.0534(19) 0.073(2) -0.0162(18) 0.0075(18) 0.0053(16)
C10 0.068(2) 0.072(2) 0.054(2) 0.0126(18) 0.0042(18) -0.0136(19)
C11 0.0472(18) 0.106(3) 0.0426(18) -0.0179(19) 0.0110(14) 0.0000(19)
C12 0.064(2) 0.061(2) 0.065(2) -0.0193(19) -0.0123(19) 0.0131(18)
C13 0.081(3) 0.059(2) 0.049(2) 0.0042(16) -0.0097(18) -0.0262(19)

loop_
_atom_type_symbol
_atom_type_description
_atom_type_scat_dispersion_real
_atom_type_scat_dispersion_imag
_atom_type_scat_source
C C 0.0033 0.0016 'International Tables Vol C Tables 4.2.6.8 and 6.1.1.4'
H H 0.0000 0.0000 'International Tables Vol C Tables 4.2.6.8 and 6.1.1.4'
N N 0.0061 0.0033 'International Tables Vol C Tables 4.2.6.8 and 6.1.1.4'
Cl Cl 0.1484 0.1585 'International Tables Vol C Tables 4.2.6.8 and 6.1.1.4'
I I -0.4742 1.8119 'International Tables Vol C Tables 4.2.6.8 and 6.1.1.4'

loop_
_geom_angle_atom_site_label_1
_geom_angle_atom_site_label_2
_geom_angle_atom_site_label_3
_geom_angle
_geom_angle_site_symmetry_1
_geom_angle_site_symmetry_3
C15 C14 C16 120.5(3) . 3_765
C15 C14 Cl1 120.4(2) . .
C16 C14 Cl1 119.1(2) 3_765 .
C14 C15 C16 118.5(2) . .
C14 C15 I1 121.2(2) . .
C16 C15 I1 120.2(2) . .
C14 C16 C15 121.0(2) 3_765 .
C14 C16 Cl2 118.4(2) 3_765 .
C15 C16 Cl2 120.7(2) . .
C14 C16 I2 141.0(4) 3_765 .
C15 C16 I2 97.0(4) . .
C5 N1 C1 116.3(3) . .
N1 C1 C2 123.3(3) . .
N1 C1 H1 118.4 . .
C2 C1 H1 118.4 . .
C1 C2 C3 119.7(4) . .
C1 C2 H2 120.2 . .
C3 C2 H2 120.2 . .
C4 C3 C2 116.8(3) . .
C4 C3 C6 107.1(4) . .
C2 C3 C6 135.4(4) . .
C4 C3 C6' 139.8(4) . .
C2 C3 C6' 102.8(4) . .
C3 C4 C5 120.1(4) . .
C3 C4 H4 120.0 . .
C5 C4 H4 120.0 . .
N1 C5 C4 123.8(4) . .
N1 C5 H5 118.1 . .
C4 C5 H5 118.1 . .
C7 C6 C3 117.8(5) . .
C7 C6 H6 121.1 . .
C3 C6 H6 121.1 . .
C6 C7 C8 117.4(5) . .
C6 C7 H7 121.3 . .
C8 C7 H7 121.3 . .
C7' C6' C3 116.7(6) . .
C7' C6' H6' 121.6 . .
C3 C6' H6' 121.6 . .
C6' C7' C8 118.5(6) . .
C6' C7' H7' 120.7 . .
C8 C7' H7' 120.7 . .
C9 C8 C13 118.6(3) . .
C9 C8 C7' 138.7(4) . .
C13 C8 C7' 101.9(4) . .
C9 C8 C7 107.4(4) . .
C13 C8 C7 133.7(4) . .
C10 C9 C8 120.6(3) . .
C10 C9 H9 119.7 . .
C8 C9 H9 119.7 . .
C9 C10 C11 119.7(4) . .
C9 C10 H10 120.1 . .
C11 C10 H10 120.1 . .
C12 C11 C10 120.0(3) . .
C12 C11 H11 120.0 . .
C10 C11 H11 120.0 . .
C11 C12 C13 120.3(4) . .
C11 C12 H12 119.9 . .
C13 C12 H12 119.9 . .
C12 C13 C8 120.9(4) . .
C12 C13 H13 119.6 . .
C8 C13 H13 119.6 . .

loop_
_geom_bond_atom_site_label_1
_geom_bond_atom_site_label_2
_geom_bond_distance
_geom_bond_site_symmetry_2
Cl1 C14 1.725(3) .
I1 C15 2.111(3) .
Cl2 C16 1.724(3) .
I2 C16 2.157(7) .
C14 C15 1.389(4) .
C14 C16 1.389(4) 3_765
C15 C16 1.393(4) .
N1 C5 1.322(5) .
N1 C1 1.329(5) .
C1 C2 1.370(5) .
C1 H1 0.9400 .
C2 C3 1.380(6) .
C2 H2 0.9400 .
C3 C4 1.360(6) .
C3 C6 1.509(6) .
C3 C6' 1.540(7) .
C4 C5 1.366(6) .
C4 H4 0.9400 .
C5 H5 0.9400 .
C6 C7 1.327(6) .
C6 H6 0.9400 .
C7 C8 1.530(6) .
C7 H7 0.9400 .
C6' C7' 1.296(7) .
C6' H6' 0.9400 .
C7' C8 1.523(7) .
C7' H7' 0.9400 .
C8 C9 1.374(5) .
C8 C13 1.381(6) .
C9 C10 1.362(5) .
C9 H9 0.9400 .
C10 C11 1.385(6) .
C10 H10 0.9400 .
C11 C12 1.348(6) .
C11 H11 0.9400 .
C12 C13 1.359(6) .
C12 H12 0.9400 .
C13 H13 0.9400 .

loop_
_geom_torsion_atom_site_label_1
_geom_torsion_atom_site_label_2
_geom_torsion_atom_site_label_3
_geom_torsion_atom_site_label_4
_geom_torsion
_geom_torsion_site_symmetry_1
_geom_torsion_site_symmetry_4
C16 C14 C15 C16 -0.9(5) 3_765 .
Cl1 C14 C15 C16 178.3(2) . .
C16 C14 C15 I1 177.7(2) 3_765 .
Cl1 C14 C15 I1 -3.1(3) . .
C14 C15 C16 C14 0.9(5) . 3_765
I1 C15 C16 C14 -177.7(2) . 3_765
C14 C15 C16 Cl2 -178.5(2) . .
I1 C15 C16 Cl2 2.9(3) . .
C14 C15 C16 I2 -169.9(3) . .
C5 N1 C1 C2 -1.1(5) . .
N1 C1 C2 C3 -0.2(6) . .
C1 C2 C3 C4 1.0(5) . .
C1 C2 C3 C6 -168.1(4) . .
C1 C2 C3 C6' 173.9(4) . .
C2 C3 C4 C5 -0.3(5) . .
C6 C3 C4 C5 171.7(4) . .
C6' C3 C4 C5 -169.6(5) . .
C1 N1 C5 C4 1.8(5) . .
C3 C4 C5 N1 -1.1(6) . .
C4 C3 C6 C7 157.1(5) . .
C2 C3 C6 C7 -33.1(8) . .
C3 C6 C7 C8 179.6(4) . .
C4 C3 C6' C7' -34.9(10) . .
C2 C3 C6' C7' 154.9(6) . .
C3 C6' C7' C8 175.4(5) . .
C6' C7' C8 C9 -31.9(10) . .
C6' C7' C8 C13 159.0(6) . .
C6 C7 C8 C9 154.0(5) . .
C6 C7 C8 C13 -32.9(8) . .
C13 C8 C9 C10 0.7(6) . .
C7' C8 C9 C10 -167.2(5) . .
C7 C8 C9 C10 175.0(4) . .
C8 C9 C10 C11 -0.8(6) . .
C9 C10 C11 C12 0.0(6) . .
C10 C11 C12 C13 0.9(6) . .
C11 C12 C13 C8 -1.0(6) . .
C9 C8 C13 C12 0.2(6) . .
C7' C8 C13 C12 172.1(4) . .
C7 C8 C13 C12 -172.2(4) . .
